data_4339818
loop_
_publ_author_name
'Lu, Connie C.'
'Bill, Eckhard'
'Weyherm\"uller, Thomas'
'Bothe, Eberhard'
'Wieghardt, Karl'

_publ_section_title
;
 The monoanionic pi-radical redox state of alpha-iminoketones in
 bis(ligand)metal complexes of nickel and cobalt.
;
_journal_issue 19
_journal_name_full 'Inorganic chemistry'
_journal_page_first 7880
_journal_page_last 7889
_journal_paper_doi 10.1021/ic7008094
_journal_volume 46
_journal_year 2007
_chemical_formula_moiety '[C28 H36 Co N4 O2]2+, 2 (P F6)-, MeCN'
_chemical_formula_sum 'C30 H39 Co F12 N5 O2 P2'
_chemical_formula_weight 850.53
_chemical_name_systematic
; 
 ? 
;
_space_group_IT_number 14
_symmetry_cell_setting monoclinic
_symmetry_space_group_name_Hall '-P 2ybc'
_symmetry_space_group_name_H-M 'P 1 21/c 1'
_atom_sites_solution_hydrogens geom
_atom_sites_solution_primary direct
_atom_sites_solution_secondary difmap
_audit_creation_method SHELXL-97
_cell_angle_alpha 90.00
_cell_angle_beta 90.300(3)
_cell_angle_gamma 90.00
_cell_formula_units_Z 4
_cell_length_a 11.2058(2)
_cell_length_b 14.8769(3)
_cell_length_c 21.9353(5)
_cell_measurement_temperature 100(2)
_cell_volume 3656.73(13)
_computing_cell_refinement 'Bruker AXS Collect Software'
_computing_data_collection 'Bruker AXS Collect Software'
_computing_data_reduction 'Bruker AXS Collect Software'
_computing_structure_refinement 'SHELXL-97 (Sheldrick, 1997)'
_computing_structure_solution 'SHELXS-97 (Sheldrick, 1990)'
_diffrn_ambient_temperature 100(2)
_diffrn_measured_fraction_theta_full 0.999
_diffrn_measured_fraction_theta_max 0.999
_diffrn_measurement_device_type 'Bruker-Nonius Kappa-CCD'
_diffrn_measurement_method '820 images at 1.0 deg. stepwise rotation in omega and phi, 85 sec./frame'
_diffrn_radiation_monochromator graphite
_diffrn_radiation_source 'rotating anode, 50 kV, 70 mA'
_diffrn_radiation_type MoK\a
_diffrn_radiation_wavelength 0.71073
_diffrn_reflns_av_R_equivalents 0.0793
_diffrn_reflns_av_sigmaI/netI 0.0472
_diffrn_reflns_limit_h_max 14
_diffrn_reflns_limit_h_min -14
_diffrn_reflns_limit_k_max 19
_diffrn_reflns_limit_k_min -19
_diffrn_reflns_limit_l_max 28
_diffrn_reflns_limit_l_min -28
_diffrn_reflns_number 61550
_diffrn_reflns_theta_full 27.50
_diffrn_reflns_theta_max 27.50
_diffrn_reflns_theta_min 2.93
_exptl_absorpt_coefficient_mu 0.654
_exptl_absorpt_correction_T_max 0.7460
_exptl_absorpt_correction_T_min 0.3367
_exptl_absorpt_correction_type multi-scan
_exptl_crystal_colour orange
_exptl_crystal_density_diffrn 1.545
_exptl_crystal_density_method 'not measured'
_exptl_crystal_description 'transparent parallelepiped'
_exptl_crystal_F_000 1740
_exptl_crystal_size_max 0.24
_exptl_crystal_size_mid 0.24
_exptl_crystal_size_min 0.06
_refine_diff_density_max 0.475
_refine_diff_density_min -0.353
_refine_diff_density_rms 0.064
_refine_ls_extinction_method none
_refine_ls_goodness_of_fit_ref 1.016
_refine_ls_hydrogen_treatment mixed
_refine_ls_matrix_type full
_refine_ls_number_parameters 478
_refine_ls_number_reflns 8390
_refine_ls_number_restraints 0
_refine_ls_restrained_S_all 1.016
_refine_ls_R_factor_all 0.0651
_refine_ls_R_factor_gt 0.0420
_refine_ls_shift/su_max 0.001
_refine_ls_shift/su_mean 0.000
_refine_ls_structure_factor_coef Fsqd
_refine_ls_weighting_details 'calc w=1/[\s^2^(Fo^2^)+(0.0335P)^2^+3.3996P] where P=(Fo^2^+2Fc^2^)/3'
_refine_ls_weighting_scheme calc
_refine_ls_wR_factor_gt 0.0897
_refine_ls_wR_factor_ref 0.0998
_reflns_number_gt 6313
_reflns_number_total 8390
_reflns_threshold_expression >2sigma(I)
_cod_data_source_file ic7008094-file001.cif
_cod_data_source_block 5752
_cod_depositor_comments
;
The following automatic conversions were performed:

'_symmetry_cell_setting' value 'Monoclinic' changed to 'monoclinic'
according to
/usr/data/users/saulius/automatic-downloads/retrospective/ACS/lib/dictionaries/cif_core.dic
dictionary named 'cif_core.dic' version 2.4.2 from
2011-04-26.

'_exptl_absorpt_correction_type' value 'Multi-Scan'
changed to 'multi-scan' according to
/usr/data/users/saulius/automatic-downloads/retrospective/ACS/lib/dictionaries/cif_core.dic
dictionary named 'cif_core.dic' version 2.4.2 from 2011-04-26.

Automatic conversion script
Id: cif_fix_values 2281 2013-09-26 08:29:07Z andrius 
;
_cod_original_sg_symbol_H-M P2(1)/c
_cod_database_code 4339818

loop_
_symmetry_equiv_pos_as_xyz
'x, y, z'
'-x, y+1/2, -z+1/2'
'-x, -y, -z'
'x, -y-1/2, z-1/2'

loop_
_atom_site_label
_atom_site_type_symbol
_atom_site_fract_x
_atom_site_fract_y
_atom_site_fract_z
_atom_site_U_iso_or_equiv
_atom_site_adp_type
_atom_site_occupancy
_atom_site_symmetry_multiplicity
_atom_site_calc_flag
_atom_site_refinement_flags
Co1 Co 0.74371(3) 0.23217(2) 0.247344(13) 0.01850(8) Uani 1 1 d .
O1 O 0.82271(14) 0.13272(10) 0.30058(7) 0.0221(3) Uani 1 1 d .
C2 C 0.90246(19) 0.15842(15) 0.33524(10) 0.0199(5) Uani 1 1 d .
C3 C 0.92658(19) 0.25664(15) 0.33842(10) 0.0198(5) Uani 1 1 d .
H3 H 0.9848 0.2809 0.3654 0.024 Uiso 1 1 calc R
N4 N 0.86569(16) 0.30615(12) 0.30332(8) 0.0192(4) Uani 1 1 d .
C5 C 0.8822(2) 0.40510(15) 0.30304(11) 0.0231(5) Uani 1 1 d .
C6 C 0.7602(2) 0.44656(15) 0.31231(11) 0.0240(5) Uani 1 1 d .
H6A H 0.7058 0.4257 0.2802 0.036 Uiso 1 1 calc R
H6B H 0.7667 0.5122 0.3106 0.036 Uiso 1 1 calc R
H6C H 0.7292 0.4286 0.3522 0.036 Uiso 1 1 calc R
C7 C 0.9672(2) 0.43768(17) 0.35224(12) 0.0314(6) Uani 1 1 d .
H7A H 0.9355 0.4218 0.3924 0.047 Uiso 1 1 calc R
H7B H 0.9759 0.5031 0.3493 0.047 Uiso 1 1 calc R
H7C H 1.0453 0.4092 0.3468 0.047 Uiso 1 1 calc R
C8 C 0.9297(2) 0.42856(16) 0.24025(11) 0.0300(6) Uani 1 1 d .
H8A H 1.0076 0.4001 0.2345 0.045 Uiso 1 1 calc R
H8B H 0.9380 0.4939 0.2367 0.045 Uiso 1 1 calc R
H8C H 0.8739 0.4068 0.2090 0.045 Uiso 1 1 calc R
C9 C 0.9698(2) 0.09416(15) 0.37198(10) 0.0212(5) Uani 1 1 d .
C10 C 0.9234(2) 0.00871(16) 0.38080(11) 0.0260(5) Uani 1 1 d .
H10 H 0.8472 -0.0064 0.3646 0.031 Uiso 1 1 calc R
C11 C 0.9877(2) -0.05383(18) 0.41307(12) 0.0340(6) Uani 1 1 d .
H11 H 0.9552 -0.1119 0.4200 0.041 Uiso 1 1 calc R
C12 C 1.0993(3) -0.03286(18) 0.43547(12) 0.0357(6) Uani 1 1 d .
H12 H 1.1439 -0.0766 0.4574 0.043 Uiso 1 1 calc R
C13 C 1.1461(2) 0.05103(19) 0.42610(12) 0.0342(6) Uani 1 1 d .
H13 H 1.2239 0.0647 0.4409 0.041 Uiso 1 1 calc R
C14 C 1.0817(2) 0.11582(17) 0.39552(11) 0.0282(5) Uani 1 1 d .
H14 H 1.1132 0.1746 0.3906 0.034 Uiso 1 1 calc R
O21 O 0.66058(13) 0.32993(10) 0.19403(7) 0.0212(3) Uani 1 1 d .
C22 C 0.58160(19) 0.30289(15) 0.15966(10) 0.0204(5) Uani 1 1 d .
C23 C 0.56114(19) 0.20355(15) 0.15679(10) 0.0201(5) Uani 1 1 d .
H23 H 0.5030 0.1781 0.1303 0.024 Uiso 1 1 calc R
N24 N 0.62485(16) 0.15509(12) 0.19130(8) 0.0186(4) Uani 1 1 d .
C25 C 0.6123(2) 0.05571(15) 0.19051(10) 0.0219(5) Uani 1 1 d .
C26 C 0.7351(2) 0.01668(16) 0.17829(11) 0.0243(5) Uani 1 1 d .
H26A H 0.7624 0.0361 0.1380 0.036 Uiso 1 1 calc R
H26B H 0.7310 -0.0491 0.1795 0.036 Uiso 1 1 calc R
H26C H 0.7913 0.0379 0.2095 0.036 Uiso 1 1 calc R
C27 C 0.5691(2) 0.02844(16) 0.25349(11) 0.0280(5) Uani 1 1 d .
H27A H 0.6253 0.0506 0.2844 0.042 Uiso 1 1 calc R
H27B H 0.5642 -0.0372 0.2559 0.042 Uiso 1 1 calc R
H27C H 0.4901 0.0544 0.2607 0.042 Uiso 1 1 calc R
C28 C 0.5248(2) 0.02244(16) 0.14204(11) 0.0267(5) Uani 1 1 d .
H28A H 0.4456 0.0478 0.1498 0.040 Uiso 1 1 calc R
H28B H 0.5205 -0.0433 0.1435 0.040 Uiso 1 1 calc R
H28C H 0.5521 0.0415 0.1017 0.040 Uiso 1 1 calc R
C29 C 0.5119(2) 0.36432(15) 0.12221(10) 0.0211(5) Uani 1 1 d .
C30 C 0.5492(2) 0.45265(16) 0.11666(10) 0.0254(5) Uani 1 1 d .
H30 H 0.6211 0.4717 0.1358 0.030 Uiso 1 1 calc R
C31 C 0.4823(2) 0.51273(17) 0.08342(11) 0.0306(6) Uani 1 1 d .
H31 H 0.5086 0.5731 0.0793 0.037 Uiso 1 1 calc R
C32 C 0.3777(2) 0.48609(18) 0.05608(11) 0.0320(6) Uani 1 1 d .
H32 H 0.3313 0.5281 0.0336 0.038 Uiso 1 1 calc R
C33 C 0.3403(2) 0.39856(18) 0.06130(12) 0.0339(6) Uani 1 1 d .
H33 H 0.2680 0.3801 0.0422 0.041 Uiso 1 1 calc R
C34 C 0.4068(2) 0.33737(17) 0.09394(11) 0.0279(5) Uani 1 1 d .
H34 H 0.3809 0.2768 0.0971 0.034 Uiso 1 1 calc R
N40 N 0.60654(17) 0.24509(14) 0.31097(9) 0.0240(4) Uani 1 1 d .
C41 C 0.5274(2) 0.25116(16) 0.34216(11) 0.0238(5) Uani 1 1 d .
C42 C 0.4257(2) 0.25918(18) 0.38219(12) 0.0316(6) Uani 1 1 d .
H42A H 0.3761 0.3100 0.3691 0.047 Uiso 1 1 calc R
H42B H 0.4536 0.2693 0.4241 0.047 Uiso 1 1 calc R
H42C H 0.3786 0.2037 0.3805 0.047 Uiso 1 1 calc R
N50 N 0.87182(17) 0.21814(13) 0.17947(9) 0.0236(4) Uani 1 1 d .
C51 C 0.9331(2) 0.20640(16) 0.13972(11) 0.0247(5) Uani 1 1 d .
C52 C 1.0120(2) 0.19044(18) 0.08880(11) 0.0316(6) Uani 1 1 d .
H52A H 1.0058 0.1275 0.0761 0.047 Uiso 1 1 calc R
H52B H 1.0944 0.2034 0.1011 0.047 Uiso 1 1 calc R
H52C H 0.9893 0.2296 0.0547 0.047 Uiso 1 1 calc R
P60 P 0.23584(5) 0.22585(4) 0.23410(3) 0.02408(14) Uani 1 1 d .
F61 F 0.28210(13) 0.17452(9) 0.17423(7) 0.0315(3) Uani 1 1 d .
F62 F 0.11727(12) 0.16701(10) 0.23255(7) 0.0347(3) Uani 1 1 d .
F63 F 0.18976(13) 0.27709(10) 0.29327(7) 0.0337(3) Uani 1 1 d .
F64 F 0.35550(12) 0.28377(10) 0.23542(7) 0.0327(3) Uani 1 1 d .
F65 F 0.17411(13) 0.29915(10) 0.19161(7) 0.0326(3) Uani 1 1 d .
F66 F 0.29817(13) 0.15196(10) 0.27575(7) 0.0331(3) Uani 1 1 d .
P70 P 0.70649(6) 0.21374(4) -0.00415(3) 0.02721(15) Uani 1 1 d .
F71 F 0.67595(18) 0.15096(12) -0.06021(7) 0.0571(5) Uani 1 1 d .
F72 F 0.57741(15) 0.19429(14) 0.02169(8) 0.0570(5) Uani 1 1 d .
F73 F 0.73491(15) 0.27536(11) 0.05297(7) 0.0422(4) Uani 1 1 d .
F74 F 0.83482(16) 0.23340(18) -0.02933(8) 0.0731(7) Uani 1 1 d .
F75 F 0.65598(17) 0.29682(11) -0.04034(9) 0.0552(5) Uani 1 1 d .
F76 F 0.75627(19) 0.13034(12) 0.03305(8) 0.0614(6) Uani 1 1 d .
N80 N 0.8226(3) 0.8184(2) 0.04177(15) 0.0751(11) Uani 1 1 d .
C81 C 0.7660(3) 0.8651(2) 0.01358(13) 0.0397(7) Uani 1 1 d .
C82 C 0.6925(3) 0.9243(2) -0.02222(15) 0.0496(8) Uani 1 1 d .
H82A H 0.7093 0.9151 -0.0656 0.074 Uiso 1 1 calc R
H82B H 0.7099 0.9868 -0.0111 0.074 Uiso 1 1 calc R
H82C H 0.6083 0.9113 -0.0144 0.074 Uiso 1 1 calc R

loop_
_atom_site_aniso_label
_atom_site_aniso_U_11
_atom_site_aniso_U_22
_atom_site_aniso_U_33
_atom_site_aniso_U_23
_atom_site_aniso_U_13
_atom_site_aniso_U_12
Co1 0.01696(15) 0.01996(15) 0.01857(15) 0.00098(12) -0.00032(11) 0.00129(12)
O1 0.0225(8) 0.0207(8) 0.0230(8) 0.0004(6) -0.0031(7) 0.0004(7)
C2 0.0186(11) 0.0224(12) 0.0188(11) -0.0001(9) 0.0032(9) 0.0022(9)
C3 0.0184(10) 0.0234(12) 0.0177(10) -0.0024(9) 0.0018(8) -0.0004(9)
N4 0.0182(9) 0.0195(9) 0.0199(9) 0.0008(7) 0.0049(7) 0.0009(8)
C5 0.0242(12) 0.0175(11) 0.0276(12) 0.0001(9) 0.0032(9) -0.0005(9)
C6 0.0243(12) 0.0189(11) 0.0288(12) 0.0007(9) 0.0050(10) 0.0022(9)
C7 0.0319(14) 0.0211(12) 0.0411(15) -0.0010(11) -0.0036(11) -0.0035(10)
C8 0.0350(14) 0.0219(12) 0.0333(14) 0.0043(10) 0.0135(11) -0.0008(10)
C9 0.0241(12) 0.0233(12) 0.0161(10) 0.0011(9) 0.0011(9) 0.0048(9)
C10 0.0284(12) 0.0236(12) 0.0260(12) 0.0007(10) 0.0034(10) 0.0032(10)
C11 0.0428(16) 0.0261(14) 0.0331(14) 0.0052(11) 0.0046(12) 0.0067(12)
C12 0.0467(16) 0.0345(15) 0.0258(13) 0.0039(11) -0.0025(12) 0.0191(13)
C13 0.0336(14) 0.0402(16) 0.0288(14) -0.0008(11) -0.0094(11) 0.0095(12)
C14 0.0304(13) 0.0271(13) 0.0270(13) -0.0012(10) -0.0050(10) 0.0044(11)
O21 0.0212(8) 0.0220(8) 0.0205(8) 0.0007(6) -0.0016(6) 0.0007(6)
C22 0.0195(11) 0.0227(11) 0.0189(11) -0.0002(9) 0.0042(9) 0.0022(9)
C23 0.0158(10) 0.0232(12) 0.0212(11) -0.0011(9) 0.0004(9) 0.0006(9)
N24 0.0171(9) 0.0196(10) 0.0191(9) 0.0012(7) 0.0034(7) 0.0012(7)
C25 0.0215(11) 0.0201(12) 0.0243(11) 0.0018(9) -0.0006(9) 0.0006(9)
C26 0.0211(11) 0.0219(12) 0.0300(13) -0.0022(9) 0.0000(10) 0.0055(9)
C27 0.0290(13) 0.0243(12) 0.0308(13) 0.0046(10) 0.0043(10) -0.0015(10)
C28 0.0248(12) 0.0194(12) 0.0359(14) -0.0010(10) -0.0043(10) -0.0014(10)
C29 0.0240(11) 0.0211(11) 0.0183(11) 0.0013(9) 0.0020(9) 0.0043(9)
C30 0.0308(13) 0.0252(12) 0.0202(11) -0.0008(9) -0.0008(10) 0.0015(10)
C31 0.0432(15) 0.0199(12) 0.0287(13) 0.0029(10) 0.0021(11) 0.0022(11)
C32 0.0362(14) 0.0320(14) 0.0277(13) 0.0072(11) -0.0003(11) 0.0119(11)
C33 0.0255(13) 0.0382(15) 0.0380(15) 0.0083(12) -0.0058(11) 0.0025(11)
C34 0.0237(12) 0.0284(13) 0.0317(13) 0.0050(10) -0.0011(10) 0.0014(10)
N40 0.0218(10) 0.0288(11) 0.0214(10) 0.0002(8) 0.0002(8) 0.0005(8)
C41 0.0239(12) 0.0232(12) 0.0243(12) 0.0001(9) -0.0027(10) -0.0007(9)
C42 0.0264(13) 0.0369(15) 0.0316(13) -0.0005(11) 0.0072(10) 0.0014(11)
N50 0.0196(9) 0.0281(11) 0.0232(10) -0.0010(8) -0.0015(8) -0.0003(8)
C51 0.0230(12) 0.0237(12) 0.0275(12) 0.0000(10) -0.0026(10) 0.0007(9)
C52 0.0300(13) 0.0355(15) 0.0292(13) -0.0014(11) 0.0079(11) 0.0039(11)
P60 0.0198(3) 0.0221(3) 0.0303(3) -0.0008(2) 0.0027(2) 0.0011(2)
F61 0.0346(8) 0.0253(7) 0.0348(8) -0.0051(6) 0.0070(6) 0.0022(6)
F62 0.0240(7) 0.0339(8) 0.0463(9) 0.0037(7) -0.0006(7) -0.0050(6)
F63 0.0341(8) 0.0342(8) 0.0330(8) -0.0044(6) 0.0069(6) 0.0037(7)
F64 0.0254(7) 0.0321(8) 0.0408(9) -0.0036(6) 0.0038(6) -0.0060(6)
F65 0.0329(8) 0.0265(8) 0.0385(8) 0.0044(6) -0.0004(6) 0.0058(6)
F66 0.0305(8) 0.0293(8) 0.0395(9) 0.0052(6) -0.0022(6) 0.0057(6)
P70 0.0344(3) 0.0263(3) 0.0209(3) -0.0002(2) 0.0017(3) 0.0036(3)
F71 0.0930(15) 0.0468(11) 0.0314(9) -0.0173(8) -0.0151(9) 0.0227(10)
F72 0.0427(10) 0.0882(15) 0.0403(10) -0.0025(9) 0.0029(8) -0.0222(10)
F73 0.0488(10) 0.0395(9) 0.0383(9) -0.0121(7) -0.0068(7) -0.0039(8)
F74 0.0409(10) 0.138(2) 0.0403(11) 0.0115(12) 0.0133(8) 0.0043(12)
F75 0.0732(13) 0.0303(9) 0.0617(12) 0.0117(8) -0.0275(10) -0.0014(9)
F76 0.0992(16) 0.0336(10) 0.0510(11) 0.0034(8) -0.0320(11) 0.0115(10)
N80 0.0554(18) 0.100(3) 0.070(2) 0.047(2) 0.0254(16) 0.0319(18)
C81 0.0384(16) 0.0442(17) 0.0366(15) 0.0085(13) 0.0096(13) 0.0050(13)
C82 0.0541(19) 0.0435(18) 0.0511(19) 0.0053(15) -0.0104(15) 0.0047(15)

loop_
_atom_type_symbol
_atom_type_description
_atom_type_scat_dispersion_real
_atom_type_scat_dispersion_imag
_atom_type_scat_source
C C 0.0033 0.0016 'International Tables Vol C Tables 4.2.6.8 and 6.1.1.4'
H H 0.0000 0.0000 'International Tables Vol C Tables 4.2.6.8 and 6.1.1.4'
N N 0.0061 0.0033 'International Tables Vol C Tables 4.2.6.8 and 6.1.1.4'
O O 0.0106 0.0060 'International Tables Vol C Tables 4.2.6.8 and 6.1.1.4'
F F 0.0171 0.0103 'International Tables Vol C Tables 4.2.6.8 and 6.1.1.4'
P P 0.1023 0.0942 'International Tables Vol C Tables 4.2.6.8 and 6.1.1.4'
Co Co 0.3494 0.9721 'International Tables Vol C Tables 4.2.6.8 and 6.1.1.4'

loop_
_geom_angle_atom_site_label_1
_geom_angle_atom_site_label_2
_geom_angle_atom_site_label_3
_geom_angle
O1 Co1 O21 178.55(6)
O1 Co1 N50 92.13(7)
O21 Co1 N50 88.66(7)
O1 Co1 N40 90.17(7)
O21 Co1 N40 88.99(7)
N50 Co1 N40 176.21(7)
O1 Co1 N4 76.98(7)
O21 Co1 N4 104.22(7)
N50 Co1 N4 91.21(7)
N40 Co1 N4 92.26(7)
O1 Co1 N24 101.72(7)
O21 Co1 N24 77.09(7)
N50 Co1 N24 88.00(7)
N40 Co1 N24 88.58(7)
N4 Co1 N24 178.45(7)
C2 O1 Co1 115.55(14)
O1 C2 C9 120.6(2)
O1 C2 C3 117.7(2)
C9 C2 C3 121.6(2)
N4 C3 C2 116.5(2)
C3 N4 C5 120.9(2)
C3 N4 Co1 113.06(15)
C5 N4 Co1 126.01(14)
N4 C5 C6 106.88(18)
N4 C5 C7 113.11(19)
C6 C5 C7 109.8(2)
N4 C5 C8 106.02(18)
C6 C5 C8 110.4(2)
C7 C5 C8 110.5(2)
C10 C9 C14 119.9(2)
C10 C9 C2 118.9(2)
C14 C9 C2 121.1(2)
C11 C10 C9 119.8(2)
C10 C11 C12 120.3(3)
C13 C12 C11 120.0(2)
C12 C13 C14 120.7(3)
C13 C14 C9 119.2(2)
C22 O21 Co1 115.78(15)
O21 C22 C29 121.6(2)
O21 C22 C23 117.3(2)
C29 C22 C23 121.0(2)
N24 C23 C22 116.9(2)
C23 N24 C25 120.50(19)
C23 N24 Co1 112.73(15)
C25 N24 Co1 126.77(14)
N24 C25 C26 107.23(18)
N24 C25 C27 106.59(18)
C26 C25 C27 110.53(19)
N24 C25 C28 113.08(18)
C26 C25 C28 109.43(19)
C27 C25 C28 109.92(19)
C30 C29 C34 119.4(2)
C30 C29 C22 119.0(2)
C34 C29 C22 121.6(2)
C31 C30 C29 120.0(2)
C32 C31 C30 120.4(2)
C31 C32 C33 119.9(2)
C32 C33 C34 120.4(2)
C33 C34 C29 119.9(2)
C41 N40 Co1 175.41(19)
N40 C41 C42 179.9(3)
C51 N50 Co1 173.51(19)
N50 C51 C52 179.5(3)
F66 P60 F65 179.23(9)
F66 P60 F62 89.78(8)
F65 P60 F62 90.23(8)
F66 P60 F63 90.34(8)
F65 P60 F63 90.43(8)
F62 P60 F63 90.37(8)
F66 P60 F64 89.79(8)
F65 P60 F64 90.18(8)
F62 P60 F64 179.32(9)
F63 P60 F64 90.16(8)
F66 P60 F61 89.91(8)
F65 P60 F61 89.32(8)
F62 P60 F61 89.66(8)
F63 P60 F61 179.75(10)
F64 P60 F61 89.82(8)
F74 P70 F75 90.22(12)
F74 P70 F71 91.80(12)
F75 P70 F71 89.76(10)
F74 P70 F72 179.57(12)
F75 P70 F72 89.85(11)
F71 P70 F72 88.63(11)
F74 P70 F73 89.41(11)
F75 P70 F73 90.84(10)
F71 P70 F73 178.65(11)
F72 P70 F73 90.17(9)
F74 P70 F76 90.37(12)
F75 P70 F76 179.24(12)
F71 P70 F76 90.70(10)
F72 P70 F76 89.56(12)
F73 P70 F76 88.68(9)
N80 C81 C82 179.4(4)

loop_
_geom_bond_atom_site_label_1
_geom_bond_atom_site_label_2
_geom_bond_distance
Co1 O1 2.0796(15)
Co1 O21 2.0831(15)
Co1 N50 2.084(2)
Co1 N40 2.0904(19)
Co1 N4 2.1377(19)
Co1 N24 2.1408(19)
O1 C2 1.231(3)
C2 C9 1.459(3)
C2 C3 1.487(3)
C3 N4 1.263(3)
N4 C5 1.484(3)
C5 C6 1.515(3)
C5 C7 1.515(3)
C5 C8 1.519(3)
C9 C10 1.388(3)
C9 C14 1.391(3)
C10 C11 1.372(3)
C11 C12 1.377(4)
C12 C13 1.370(4)
C13 C14 1.377(3)
O21 C22 1.228(3)
C22 C29 1.454(3)
C22 C23 1.497(3)
C23 N24 1.264(3)
N24 C25 1.485(3)
C25 C26 1.520(3)
C25 C27 1.521(3)
C25 C28 1.525(3)
C29 C30 1.385(3)
C29 C34 1.387(3)
C30 C31 1.374(3)
C31 C32 1.372(4)
C32 C33 1.373(4)
C33 C34 1.375(3)
N40 C41 1.126(3)
C41 C42 1.447(3)
N50 C51 1.127(3)
C51 C52 1.448(3)
P60 F66 1.5888(15)
P60 F65 1.5905(15)
P60 F62 1.5913(15)
P60 F63 1.5936(15)
P60 F64 1.5940(15)
P60 F61 1.6074(15)
P70 F74 1.5707(19)
P70 F75 1.5727(17)
P70 F71 1.5803(17)
P70 F72 1.5830(18)
P70 F73 1.5835(16)
P70 F76 1.5848(18)
N80 C81 1.124(4)
C81 C82 1.436(4)
